data_7715866
loop_
_publ_author_name
'Martins, Francisco Mainardi'
'Iglesias, Bernardo Almeida'
'Chaves, Ot&#xe1;vio Augusto'
'Gutknecht da Silva, Jean Lucas'
'Leal, Daniela Bitencourt Rosa'
'Back, Davi Fernando'

_publ_section_title
;
 Vanadium(V) complexes derived from triphenylphosphonium and hydrazides:
 cytotoxicity evaluation and interaction with biomolecules.
;
_journal_issue 19
_journal_name_full 'Dalton transactions (Cambridge, England : 2003)'
_journal_page_first 8315
_journal_page_last 8327
_journal_paper_doi 10.1039/d4dt00464g
_journal_volume 53
_journal_year 2024
_chemical_formula_moiety 'C32 H25 N3 O4 P V, 3(H2 O), 0.5(C H4 O)'
_chemical_formula_sum 'C32.5 H33 N3 O7.5 P V'
_chemical_formula_weight 667.53
_chemical_melting_point 547
_chemical_name_common '[VO2(L3)]3.5H2O'
_chemical_name_systematic
'4-hydroxy-3-[(2-isonicotinoylhydrazono)methyl]benzyl}        triphenylphosphonium chloride vanadium (V) dioxido complex'
_space_group_IT_number 2
_space_group_name_Hall '-P 1'
_space_group_name_H-M_alt 'P -1'
_symmetry_cell_setting triclinic
_symmetry_space_group_name_Hall '-P 1'
_symmetry_space_group_name_H-M 'P -1'
_atom_sites_solution_hydrogens geom
_atom_sites_solution_primary direct
_atom_sites_solution_secondary difmap
_audit_conform_dict_location ftp://ftp.iucr.org/pub/cif_core.dic
_audit_conform_dict_name cif_core.dic
_audit_conform_dict_version 2.4
_audit_creation_date 2024-02-02T17:28:45-00:00
_audit_creation_method 'WinGX routine CIF_UPDATE'
_audit_update_record
;
2024-03-27 deposited with the CCDC.	2024-04-17 downloaded from the CCDC.
;
_cell_angle_alpha 114.3870(10)
_cell_angle_beta 94.1470(10)
_cell_angle_gamma 99.4190(10)
_cell_formula_units_Z 4
_cell_length_a 14.3202(4)
_cell_length_b 15.0874(5)
_cell_length_c 16.8813(4)
_cell_measurement_reflns_used 9889
_cell_measurement_temperature 100(2)
_cell_measurement_theta_max 27.952
_cell_measurement_theta_min 2.527
_cell_volume 3237.12(16)
_computing_cell_refinement 'SAINT V8.34A (Bruker AXS Inc., 2013)'
_computing_data_collection 'Bruker Instrument Service v4.2.7'
_computing_data_reduction 'SAINT V8.34A (Bruker AXS Inc., 2013)'
_computing_molecular_graphics 'Diamond (version 3.2i; Crystal Impact GbR'
_computing_structure_refinement 'SHELXL-97 (Sheldrick, 1997)'
_computing_structure_solution 'SHELXL97 (Sheldrick, 1997)'
_diffrn_ambient_temperature 100(2)
_diffrn_detector_area_resol_mean 10.4167
_diffrn_measured_fraction_theta_full 0.995
_diffrn_measured_fraction_theta_max 0.995
_diffrn_measurement_device_type 'Bruker D8 Quest Photon 100 diffractometer'
_diffrn_measurement_method '2\% \f & \w scans'
_diffrn_radiation_monochromator 'Montel type 2-dim beam shaping X ray optics'
_diffrn_radiation_type MoK\a
_diffrn_radiation_wavelength 0.71073
_diffrn_reflns_av_R_equivalents 0.0678
_diffrn_reflns_av_unetI/netI 0.0769
_diffrn_reflns_limit_h_max 19
_diffrn_reflns_limit_h_min -19
_diffrn_reflns_limit_k_max 20
_diffrn_reflns_limit_k_min -20
_diffrn_reflns_limit_l_max 20
_diffrn_reflns_limit_l_min -22
_diffrn_reflns_number 60331
_diffrn_reflns_theta_full 28.3
_diffrn_reflns_theta_max 28.3
_diffrn_reflns_theta_min 2.03
_diffrn_source 'micro-focus tube'
_exptl_absorpt_coefficient_mu 0.409
_exptl_absorpt_correction_T_max 0.9512
_exptl_absorpt_correction_T_min 0.8938
_exptl_absorpt_correction_type multi-scan
_exptl_absorpt_process_details
;
        SADABS (version 2012/1; Bruker, 2012) was used to perform the
        numerical absorption correction based on the indexed faces
        of the crystal.
;
_exptl_crystal_colour red
_exptl_crystal_density_diffrn 1.37
_exptl_crystal_density_meas ?
_exptl_crystal_density_method 'not measured'
_exptl_crystal_description block
_exptl_crystal_F_000 1372
_exptl_crystal_size_max 0.31
_exptl_crystal_size_mid 0.17
_exptl_crystal_size_min 0.15
_refine_diff_density_max 1.169
_refine_diff_density_min -1.153
_refine_diff_density_rms 0.15
_refine_ls_extinction_method none
_refine_ls_goodness_of_fit_ref 1.03
_refine_ls_hydrogen_treatment constr
_refine_ls_matrix_type full
_refine_ls_number_parameters 813
_refine_ls_number_reflns 16017
_refine_ls_number_restraints 2
_refine_ls_restrained_S_all 1.049
_refine_ls_R_factor_all 0.1463
_refine_ls_R_factor_gt 0.1011
_refine_ls_shift/su_max 0
_refine_ls_shift/su_mean 0
_refine_ls_structure_factor_coef Fsqd
_refine_ls_weighting_details 'calc w=1/[\s^2^(Fo^2^)+(0.1396P)^2^+2.5752P] where P=(Fo^2^+2Fc^2^)/3'
_refine_ls_weighting_scheme calc
_refine_ls_wR_factor_gt 0.1402
_refine_ls_wR_factor_ref 0.1174
_reflns_number_gt 10301
_reflns_number_total 16017
_reflns_threshold_expression >2\s(I)
_cod_data_source_file d4dt00464g2.cif
_cod_data_source_block C3
_cod_depositor_comments
;
The following automatic conversions were performed:

data item '_chemical_melting_point' value '547K' was changed to '547'
-- the value should be numeric and without a unit designator.

data item '_exptl_crystal_density_meas' value 'none' was changed to
'?' -- the value is perceived as not measured.

Automatic conversion script
Id: cif_fix_values 8170 2020-07-09 18:12:32Z antanas 

 Adding full bibliography for 7715863--7715870.cif.

2024-09-24
Z value and formula fixed to values more according to usual
chemical conventions.                 miguel
;
_cod_original_formula_sum 'C65 H66 N6 O15 P2 V2'
_cod_original_formula_weight 1335.06
_cod_original_formula_moiety 'C65 H66 N6 O15 P2 V2'
_cod_original_formula_units_Z 2
_cod_original_cell_volume 3237.11(16)
_cod_original_sg_symbol_Hall -P1
_cod_original_sg_symbol_H-M P-1
_cod_database_code 7715866

loop_
_symmetry_equiv_pos_as_xyz
'x, y, z'
'-x, -y, -z'

loop_
_atom_site_label
_atom_site_type_symbol
_atom_site_fract_x
_atom_site_fract_y
_atom_site_fract_z
_atom_site_U_iso_or_equiv
_atom_site_adp_type
_atom_site_occupancy
_atom_site_symmetry_multiplicity
_atom_site_calc_flag
_atom_site_refinement_flags
_atom_site_disorder_assembly
_atom_site_disorder_group
P1 P 0.47216(10) 0.44022(9) 0.74481(8) 0.0191(3) Uani 1 1 d . . .
P2 P 0.80694(10) -0.03254(10) 0.72947(9) 0.0224(3) Uani 1 1 d . . .
V1 V 0.64155(7) 0.19531(7) 0.27692(6) 0.0235(2) Uani 1 1 d . . .
V2 V 0.83999(15) 0.55174(14) 0.89566(8) 0.0804(7) Uani 1 1 d . . .
O1 O 0.6994(3) 0.2869(3) 0.3944(3) 0.0286(9) Uani 1 1 d . . .
O2 O 0.5680(3) 0.1766(3) 0.1657(3) 0.0319(9) Uani 1 1 d . . .
O3 O 0.5992(4) 0.0923(3) 0.2819(3) 0.0377(10) Uani 1 1 d . . .
O4 O 0.7440(4) 0.1903(4) 0.2372(3) 0.0428(11) Uani 1 1 d . . .
O5 O 0.8664(5) 0.4414(4) 0.8018(3) 0.0609(17) Uani 1 1 d . . .
O6 O 0.8409(4) 0.6440(4) 1.0193(3) 0.0506(14) Uani 1 1 d . . .
O7 O 0.9471(7) 0.6363(9) 0.8860(6) 0.134(4) Uani 1 1 d . . .
O8 O 0.7744(9) 0.5921(6) 0.8556(4) 0.132(4) Uani 1 1 d . . .
O9 O 1.0206(9) 0.5161(10) 0.7183(9) 0.171(6) Uani 1 1 d . . .
O10 O 1.1394(11) 0.6508(11) 0.7996(13) 0.217(8) Uani 1 1 d . . .
O11 O 1.0770(8) 0.8151(11) 1.5225(9) 0.148(5) Uani 1 1 d . . .
H11A H 1.07 0.757 1.5187 0.222 Uiso 1 1 calc R . .
O12 O 0.9503(4) 0.9294(5) 1.5199(4) 0.0677(18) Uani 1 1 d . . .
C65 C 1.1726(13) 0.8681(15) 1.5619(9) 0.145(7) Uani 1 1 d . . .
H65A H 1.214 0.8555 1.5164 0.217 Uiso 1 1 calc R . .
H65B H 1.1958 0.8458 1.6052 0.217 Uiso 1 1 calc R . .
H65C H 1.1739 0.9396 1.5914 0.217 Uiso 1 1 calc R . .
O14 O 0.0499(6) 0.1441(10) 0.0654(6) 0.128(4) Uani 1 1 d . . .
O15 O 0.0316(5) 0.0103(8) -0.1108(5) 0.101(3) Uani 1 1 d . . .
O16 O 0.1737(4) -0.0233(4) -0.2157(4) 0.0523(13) Uani 1 1 d . . .
N1 N 0.5307(3) 0.2794(3) 0.3118(3) 0.0216(9) Uani 1 1 d . . .
N2 N 0.4614(3) 0.2647(3) 0.2420(3) 0.0228(9) Uani 1 1 d . . .
N3 N 0.3105(4) 0.1240(4) -0.0755(3) 0.0353(12) Uani 1 1 d . . .
N4 N 0.8817(4) 0.5289(4) 1.0627(3) 0.0304(11) Uani 1 1 d . . .
N5 N 0.8763(3) 0.4766(4) 0.9716(3) 0.0285(10) Uani 1 1 d . . .
N6 N 0.8656(4) 0.8128(4) 1.3467(4) 0.0387(13) Uani 1 1 d . . .
C2 C 0.5756(4) 0.3616(4) 0.4692(3) 0.0199(10) Uani 1 1 d . . .
C11 C 0.3902(4) 0.0904(4) -0.0711(4) 0.0297(12) Uani 1 1 d . . .
H11 H 0.4069 0.0462 -0.1245 0.036 Uiso 1 1 calc R . .
C12 C 0.2884(5) 0.1868(4) 0.0005(4) 0.0312(13) Uani 1 1 d . . .
H12 H 0.2321 0.212 -0.0014 0.037 Uiso 1 1 calc R . .
C13 C 0.3438(4) 0.2169(4) 0.0820(4) 0.0272(12) Uani 1 1 d . . .
H13 H 0.3254 0.2612 0.1344 0.033 Uiso 1 1 calc R . .
C14 C 0.5755(4) 0.5021(4) 0.7180(3) 0.0204(10) Uani 1 1 d . . .
H14A H 0.5626 0.5655 0.7201 0.024 Uiso 1 1 calc R . .
H14B H 0.6305 0.5192 0.7646 0.024 Uiso 1 1 calc R . .
C15 C 0.3684(4) 0.4228(4) 0.6697(3) 0.0239(11) Uani 1 1 d . . .
C16 C 0.3344(4) 0.3311(4) 0.5962(4) 0.0298(12) Uani 1 1 d . . .
H16 H 0.361 0.2752 0.5897 0.036 Uiso 1 1 calc R . .
C17 C 0.2617(5) 0.3228(5) 0.5332(4) 0.0377(15) Uani 1 1 d . . .
H17 H 0.2384 0.2607 0.4834 0.045 Uiso 1 1 calc R . .
C18 C 0.2226(5) 0.4033(6) 0.5418(4) 0.0408(16) Uani 1 1 d . . .
H18 H 0.1734 0.3968 0.4977 0.049 Uiso 1 1 calc R . .
C19 C 0.2553(5) 0.4939(5) 0.6150(4) 0.0368(14) Uani 1 1 d . . .
H19 H 0.2273 0.549 0.6216 0.044 Uiso 1 1 calc R . .
C20 C 0.3290(4) 0.5045(4) 0.6791(4) 0.0281(12) Uani 1 1 d . . .
H20 H 0.3521 0.5668 0.7287 0.034 Uiso 1 1 calc R . .
C21 C 0.4583(4) 0.5187(4) 0.8554(3) 0.0210(10) Uani 1 1 d . . .
C22 C 0.3673(4) 0.5222(4) 0.8795(4) 0.0295(12) Uani 1 1 d . . .
H22 H 0.3119 0.4855 0.8366 0.035 Uiso 1 1 calc R . .
C23 C 0.3577(4) 0.5794(5) 0.9663(4) 0.0329(13) Uani 1 1 d . . .
H23 H 0.2958 0.5824 0.9827 0.04 Uiso 1 1 calc R . .
C24 C 0.4387(5) 0.6321(4) 1.0286(4) 0.0300(13) Uani 1 1 d . . .
H24 H 0.4323 0.6711 1.0879 0.036 Uiso 1 1 calc R . .
C25 C 0.5286(4) 0.6280(4) 1.0049(3) 0.0284(12) Uani 1 1 d . . .
H25 H 0.584 0.6643 1.048 0.034 Uiso 1 1 calc R . .
C26 C 0.5385(4) 0.5708(4) 0.9178(4) 0.0254(11) Uani 1 1 d . . .
H26 H 0.6005 0.5677 0.9017 0.03 Uiso 1 1 calc R . .
C27 C 0.4849(4) 0.3206(4) 0.7380(3) 0.0221(11) Uani 1 1 d . . .
C28 C 0.5701(4) 0.2881(4) 0.7244(4) 0.0273(12) Uani 1 1 d . . .
H28 H 0.6238 0.3286 0.7171 0.033 Uiso 1 1 calc R . .
C29 C 0.5761(5) 0.1950(5) 0.7215(4) 0.0323(13) Uani 1 1 d . . .
H29 H 0.6336 0.1715 0.7109 0.039 Uiso 1 1 calc R . .
C30 C 0.4978(5) 0.1371(4) 0.7342(4) 0.0305(13) Uani 1 1 d . . .
H30 H 0.5024 0.0746 0.7332 0.037 Uiso 1 1 calc R . .
C31 C 0.4129(4) 0.1703(4) 0.7484(4) 0.0285(12) Uani 1 1 d . . .
H31 H 0.3595 0.1301 0.7566 0.034 Uiso 1 1 calc R . .
C32 C 0.4057(4) 0.2616(4) 0.7506(4) 0.0262(11) Uani 1 1 d . . .
H32 H 0.3477 0.2843 0.7604 0.031 Uiso 1 1 calc R . .
C33 C 0.8746(5) 0.3498(5) 0.7871(4) 0.0363(14) Uani 1 1 d . . .
C34 C 0.8889(4) 0.3210(4) 0.8553(4) 0.0270(12) Uani 1 1 d . . .
C35 C 0.9026(4) 0.2247(4) 0.8356(4) 0.0265(12) Uani 1 1 d . . .
H35 H 0.9153 0.2068 0.8825 0.032 Uiso 1 1 calc R . .
C36 C 0.8981(4) 0.1545(4) 0.7492(4) 0.0256(11) Uani 1 1 d . . .
C37 C 0.8831(5) 0.1846(4) 0.6823(4) 0.0315(13) Uani 1 1 d . . .
H37 H 0.8805 0.1383 0.6229 0.038 Uiso 1 1 calc R . .
C38 C 0.8718(6) 0.2795(5) 0.7001(4) 0.0420(16) Uani 1 1 d . . .
H38 H 0.8621 0.2977 0.6531 0.05 Uiso 1 1 calc R . .
C39 C 0.8933(4) 0.3874(4) 0.9454(4) 0.0312(13) Uani 1 1 d . . .
H39 H 0.9097 0.3654 0.9888 0.037 Uiso 1 1 calc R . .
C40 C 0.8612(4) 0.6143(4) 1.0784(4) 0.0280(12) Uani 1 1 d . . .
C41 C 0.8615(4) 0.6832(4) 1.1720(4) 0.0284(12) Uani 1 1 d . . .
C42 C 0.8787(5) 0.6538(5) 1.2377(4) 0.0336(13) Uani 1 1 d . . .
H42 H 0.8891 0.5888 1.2242 0.04 Uiso 1 1 calc R . .
C43 C 0.8805(5) 0.7208(5) 1.3239(4) 0.0377(15) Uani 1 1 d . . .
H43 H 0.8929 0.7005 1.3693 0.045 Uiso 1 1 calc R . .
C44 C 0.8480(4) 0.8407(5) 1.2832(4) 0.0358(14) Uani 1 1 d . . .
H44 H 0.837 0.9058 1.2987 0.043 Uiso 1 1 calc R . .
C45 C 0.8450(5) 0.7785(5) 1.1948(4) 0.0352(14) Uani 1 1 d . . .
H45 H 0.8319 0.8006 1.1507 0.042 Uiso 1 1 calc R . .
C46 C 0.9125(4) 0.0513(4) 0.7296(4) 0.0257(11) Uani 1 1 d . . .
H46A H 0.9645 0.0561 0.7741 0.031 Uiso 1 1 calc R . .
H46B H 0.9335 0.0227 0.6713 0.031 Uiso 1 1 calc R . .
C47 C 0.8369(4) -0.1488(4) 0.7127(3) 0.0252(11) Uani 1 1 d . . .
C48 C 0.9254(5) -0.1686(5) 0.6932(4) 0.0378(15) Uani 1 1 d . . .
H48 H 0.9717 -0.1202 0.6867 0.045 Uiso 1 1 calc R . .
C49 C 0.9472(6) -0.2590(6) 0.6828(5) 0.0476(18) Uani 1 1 d . . .
H49 H 1.0081 -0.2726 0.6694 0.057 Uiso 1 1 calc R . .
C50 C 0.8790(6) -0.3288(5) 0.6922(5) 0.0475(18) Uani 1 1 d . . .
H50 H 0.8939 -0.3899 0.6869 0.057 Uiso 1 1 calc R . .
C51 C 0.7892(6) -0.3105(5) 0.7094(4) 0.0412(16) Uani 1 1 d . . .
H51 H 0.7422 -0.36 0.7137 0.049 Uiso 1 1 calc R . .
C52 C 0.7679(5) -0.2204(4) 0.7203(4) 0.0342(14) Uani 1 1 d . . .
H52 H 0.7066 -0.2074 0.7328 0.041 Uiso 1 1 calc R . .
C53 C 0.7659(4) 0.0194(4) 0.8336(4) 0.0241(11) Uani 1 1 d . . .
C54 C 0.7987(4) -0.0034(5) 0.9012(4) 0.0293(12) Uani 1 1 d . . .
H54 H 0.8378 -0.0511 0.8906 0.035 Uiso 1 1 calc R . .
C55 C 0.7740(5) 0.0439(5) 0.9838(4) 0.0351(14) Uani 1 1 d . . .
H55 H 0.7975 0.0294 1.0303 0.042 Uiso 1 1 calc R . .
C56 C 0.7155(5) 0.1122(5) 0.9998(4) 0.0383(15) Uani 1 1 d . . .
H56 H 0.6983 0.1437 1.0566 0.046 Uiso 1 1 calc R . .
C57 C 0.6822(5) 0.1343(5) 0.9318(4) 0.0334(13) Uani 1 1 d . . .
H57 H 0.6419 0.1809 0.9424 0.04 Uiso 1 1 calc R . .
C58 C 0.7071(4) 0.0891(4) 0.8499(4) 0.0278(12) Uani 1 1 d . . .
H58 H 0.6846 0.1049 0.804 0.033 Uiso 1 1 calc R . .
C59 C 0.7130(4) -0.0527(4) 0.6437(4) 0.0251(11) Uani 1 1 d . . .
C60 C 0.7365(5) -0.0456(5) 0.5668(4) 0.0333(13) Uani 1 1 d . . .
H60 H 0.8017 -0.0279 0.5613 0.04 Uiso 1 1 calc R . .
C61 C 0.6644(5) -0.0645(5) 0.4988(4) 0.0381(15) Uani 1 1 d . . .
H61 H 0.6802 -0.0586 0.4473 0.046 Uiso 1 1 calc R . .
C62 C 0.5694(5) -0.0920(4) 0.5060(4) 0.0345(14) Uani 1 1 d . . .
H62 H 0.5203 -0.1045 0.4594 0.041 Uiso 1 1 calc R . .
C63 C 0.5457(4) -0.1013(4) 0.5806(4) 0.0334(13) Uani 1 1 d . . .
H63 H 0.4804 -0.1218 0.5844 0.04 Uiso 1 1 calc R . .
C64 C 0.6162(4) -0.0809(4) 0.6497(4) 0.0274(12) Uani 1 1 d . . .
H64 H 0.5994 -0.0861 0.7013 0.033 Uiso 1 1 calc R . .
C3 C 0.5461(4) 0.4161(4) 0.5499(3) 0.0214(10) Uani 1 1 d . . .
H3 H 0.4851 0.4333 0.55 0.026 Uiso 1 1 calc R . .
C1 C 0.6671(4) 0.3362(4) 0.4680(4) 0.0239(11) Uani 1 1 d . . .
C4 C 0.6053(4) 0.4452(4) 0.6297(3) 0.0204(10) Uani 1 1 d . . .
C5 C 0.6959(4) 0.4215(4) 0.6273(4) 0.0234(11) Uani 1 1 d . . .
H5 H 0.7371 0.4414 0.6811 0.028 Uiso 1 1 calc R . .
C6 C 0.7270(4) 0.3696(4) 0.5485(4) 0.0274(12) Uani 1 1 d . . .
H6 H 0.7897 0.3566 0.5491 0.033 Uiso 1 1 calc R . .
C7 C 0.5127(4) 0.3344(4) 0.3891(3) 0.0199(10) Uani 1 1 d . . .
H7 H 0.4549 0.3579 0.3927 0.024 Uiso 1 1 calc R . .
C8 C 0.4894(4) 0.2083(4) 0.1687(4) 0.0240(11) Uani 1 1 d . . .
C9 C 0.4266(4) 0.1806(4) 0.0849(3) 0.0247(11) Uani 1 1 d . . .
C10 C 0.4498(4) 0.1156(4) 0.0058(4) 0.0275(12) Uani 1 1 d . . .
H10 H 0.5058 0.0893 0.0052 0.033 Uiso 1 1 calc R . .
H10B H 1.1943 0.6507 0.8504 0.05 Uiso 1 1 d D . .
H10A H 1.12 0.7001 0.8243 0.05 Uiso 1 1 d D . .
H12B H 0.9827 0.9853 1.4957 0.05 Uiso 1 1 d D . .
H12A H 0.993 0.8932 1.5409 0.05 Uiso 1 1 d D . .

loop_
_atom_site_aniso_label
_atom_site_aniso_U_11
_atom_site_aniso_U_22
_atom_site_aniso_U_33
_atom_site_aniso_U_23
_atom_site_aniso_U_13
_atom_site_aniso_U_12
P1 0.0262(7) 0.0141(6) 0.0137(6) 0.0031(5) 0.0043(5) 0.0028(5)
P2 0.0234(7) 0.0195(7) 0.0194(6) 0.0036(5) 0.0043(5) 0.0041(5)
V1 0.0326(5) 0.0206(5) 0.0184(4) 0.0062(4) 0.0105(4) 0.0122(4)
V2 0.1412(16) 0.1043(13) 0.0232(6) 0.0231(7) 0.0253(8) 0.1052(13)
O1 0.033(2) 0.029(2) 0.0223(19) 0.0062(16) 0.0111(16) 0.0129(17)
O2 0.038(2) 0.040(2) 0.0203(19) 0.0108(18) 0.0116(17) 0.021(2)
O3 0.057(3) 0.024(2) 0.033(2) 0.0110(18) 0.010(2) 0.012(2)
O4 0.048(3) 0.050(3) 0.032(2) 0.014(2) 0.017(2) 0.023(2)
O5 0.125(5) 0.032(3) 0.031(3) 0.011(2) 0.023(3) 0.034(3)
O6 0.082(4) 0.052(3) 0.027(2) 0.015(2) 0.013(2) 0.045(3)
O7 0.119(7) 0.178(10) 0.076(6) 0.042(6) 0.031(5) -0.015(7)
O8 0.269(12) 0.077(5) 0.036(3) -0.010(3) -0.022(5) 0.110(7)
O9 0.204(11) 0.241(13) 0.259(14) 0.221(13) 0.184(11) 0.183(11)
O10 0.154(12) 0.139(11) 0.30(2) 0.040(12) 0.066(13) 0.026(9)
O11 0.120(8) 0.245(15) 0.136(9) 0.114(11) 0.045(7) 0.090(9)
O12 0.056(3) 0.094(5) 0.037(3) 0.009(3) 0.010(3) 0.026(3)
C65 0.152(15) 0.214(19) 0.064(8) 0.038(10) 0.001(9) 0.097(14)
O14 0.090(6) 0.237(12) 0.089(6) 0.097(8) 0.018(5) 0.041(7)
O15 0.056(4) 0.197(9) 0.065(4) 0.063(5) 0.014(3) 0.044(5)
O16 0.051(3) 0.051(3) 0.049(3) 0.015(3) 0.002(2) 0.018(3)
N1 0.027(2) 0.020(2) 0.018(2) 0.0070(17) 0.0052(17) 0.0069(18)
N2 0.029(2) 0.019(2) 0.017(2) 0.0041(17) 0.0051(18) 0.0057(18)
N3 0.049(3) 0.031(3) 0.025(3) 0.011(2) 0.006(2) 0.007(2)
N4 0.039(3) 0.022(2) 0.018(2) -0.0011(18) 0.002(2) 0.001(2)
N5 0.028(2) 0.023(2) 0.023(2) 0.0015(19) 0.0040(19) -0.0008(19)
N6 0.037(3) 0.035(3) 0.031(3) 0.003(2) 0.010(2) 0.004(2)
C2 0.028(3) 0.016(2) 0.016(2) 0.0065(19) 0.007(2) 0.006(2)
C11 0.040(3) 0.027(3) 0.020(3) 0.006(2) 0.009(2) 0.010(3)
C12 0.041(3) 0.028(3) 0.025(3) 0.010(2) 0.004(2) 0.011(3)
C13 0.037(3) 0.021(3) 0.022(3) 0.007(2) 0.007(2) 0.008(2)
C14 0.027(3) 0.015(2) 0.017(2) 0.0046(19) 0.004(2) 0.002(2)
C15 0.027(3) 0.026(3) 0.017(2) 0.010(2) 0.003(2) 0.003(2)
C16 0.036(3) 0.028(3) 0.018(3) 0.003(2) 0.005(2) 0.007(2)
C17 0.037(3) 0.040(4) 0.020(3) 0.002(3) -0.003(2) -0.001(3)
C18 0.034(3) 0.056(4) 0.032(3) 0.021(3) -0.003(3) 0.004(3)
C19 0.040(4) 0.038(4) 0.039(4) 0.024(3) 0.002(3) 0.009(3)
C20 0.031(3) 0.026(3) 0.027(3) 0.014(2) 0.002(2) 0.001(2)
C21 0.029(3) 0.015(2) 0.015(2) 0.0043(19) 0.005(2) 0.002(2)
C22 0.029(3) 0.030(3) 0.022(3) 0.007(2) 0.005(2) 0.000(2)
C23 0.031(3) 0.039(3) 0.026(3) 0.011(3) 0.013(2) 0.006(3)
C24 0.046(4) 0.025(3) 0.017(3) 0.005(2) 0.010(2) 0.008(3)
C25 0.040(3) 0.023(3) 0.014(2) 0.002(2) 0.001(2) 0.002(2)
C26 0.024(3) 0.025(3) 0.023(3) 0.007(2) 0.004(2) 0.005(2)
C27 0.035(3) 0.013(2) 0.012(2) 0.0017(19) 0.001(2) 0.002(2)
C28 0.039(3) 0.026(3) 0.021(3) 0.013(2) 0.007(2) 0.010(2)
C29 0.043(4) 0.034(3) 0.027(3) 0.016(3) 0.009(3) 0.017(3)
C30 0.052(4) 0.020(3) 0.020(3) 0.009(2) 0.004(2) 0.009(3)
C31 0.038(3) 0.020(3) 0.022(3) 0.008(2) -0.001(2) -0.003(2)
C32 0.032(3) 0.022(3) 0.023(3) 0.009(2) 0.004(2) 0.004(2)
C33 0.050(4) 0.031(3) 0.028(3) 0.009(3) 0.013(3) 0.014(3)
C34 0.027(3) 0.022(3) 0.022(3) 0.002(2) 0.004(2) -0.001(2)
C35 0.024(3) 0.027(3) 0.021(3) 0.006(2) 0.003(2) -0.003(2)
C36 0.023(3) 0.024(3) 0.023(3) 0.005(2) 0.005(2) 0.002(2)
C37 0.041(3) 0.026(3) 0.018(3) 0.000(2) 0.006(2) 0.006(3)
C38 0.065(5) 0.039(4) 0.023(3) 0.011(3) 0.012(3) 0.018(3)
C39 0.037(3) 0.025(3) 0.023(3) 0.005(2) 0.005(2) -0.001(2)
C40 0.024(3) 0.029(3) 0.026(3) 0.006(2) 0.003(2) 0.006(2)
C41 0.024(3) 0.027(3) 0.028(3) 0.006(2) 0.004(2) 0.005(2)
C42 0.038(3) 0.027(3) 0.029(3) 0.005(2) 0.005(3) 0.008(3)
C43 0.044(4) 0.035(3) 0.027(3) 0.008(3) 0.005(3) 0.005(3)
C44 0.031(3) 0.031(3) 0.034(3) 0.002(3) 0.006(3) 0.010(3)
C45 0.036(3) 0.035(3) 0.032(3) 0.009(3) 0.006(3) 0.015(3)
C46 0.023(3) 0.025(3) 0.024(3) 0.006(2) 0.006(2) 0.002(2)
C47 0.032(3) 0.021(3) 0.020(3) 0.006(2) 0.004(2) 0.008(2)
C48 0.039(4) 0.037(4) 0.041(4) 0.017(3) 0.013(3) 0.015(3)
C49 0.052(4) 0.045(4) 0.056(5) 0.025(4) 0.018(4) 0.026(4)
C50 0.073(5) 0.034(4) 0.041(4) 0.016(3) 0.011(4) 0.027(4)
C51 0.059(4) 0.025(3) 0.038(4) 0.010(3) 0.015(3) 0.011(3)
C52 0.044(4) 0.024(3) 0.032(3) 0.008(2) 0.011(3) 0.009(3)
C53 0.026(3) 0.022(3) 0.023(3) 0.008(2) 0.009(2) 0.004(2)
C54 0.028(3) 0.031(3) 0.028(3) 0.011(2) 0.006(2) 0.007(2)
C55 0.042(4) 0.040(4) 0.027(3) 0.016(3) 0.009(3) 0.011(3)
C56 0.046(4) 0.037(3) 0.030(3) 0.010(3) 0.019(3) 0.010(3)
C57 0.036(3) 0.032(3) 0.034(3) 0.011(3) 0.013(3) 0.016(3)
C58 0.030(3) 0.027(3) 0.026(3) 0.010(2) 0.007(2) 0.010(2)
C59 0.026(3) 0.017(2) 0.022(3) 0.001(2) 0.000(2) -0.001(2)
C60 0.033(3) 0.034(3) 0.022(3) 0.005(2) 0.001(2) -0.001(3)
C61 0.049(4) 0.034(3) 0.022(3) 0.006(3) 0.002(3) 0.000(3)
C62 0.039(3) 0.024(3) 0.028(3) 0.004(2) -0.007(3) 0.000(3)
C63 0.027(3) 0.027(3) 0.038(3) 0.006(3) 0.002(2) 0.005(2)
C64 0.034(3) 0.021(3) 0.023(3) 0.006(2) 0.005(2) 0.005(2)
C3 0.029(3) 0.018(2) 0.019(2) 0.007(2) 0.008(2) 0.008(2)
C1 0.028(3) 0.020(3) 0.022(3) 0.007(2) 0.010(2) 0.007(2)
C4 0.028(3) 0.012(2) 0.020(2) 0.0059(19) 0.007(2) 0.003(2)
C5 0.024(3) 0.022(3) 0.021(3) 0.007(2) 0.004(2) 0.001(2)
C6 0.028(3) 0.029(3) 0.025(3) 0.008(2) 0.010(2) 0.011(2)
C7 0.027(3) 0.012(2) 0.019(2) 0.0059(19) 0.006(2) 0.0029(19)
C8 0.029(3) 0.020(3) 0.022(3) 0.008(2) 0.009(2) 0.004(2)
C9 0.039(3) 0.016(2) 0.019(2) 0.007(2) 0.009(2) 0.006(2)
C10 0.038(3) 0.025(3) 0.021(3) 0.009(2) 0.012(2) 0.009(2)

loop_
_atom_type_symbol
_atom_type_description
_atom_type_scat_dispersion_real
_atom_type_scat_dispersion_imag
_atom_type_scat_source
C C 0.0033 0.0016 'International Tables Vol C Tables 4.2.6.8 and 6.1.1.4'
H H 0 0 'International Tables Vol C Tables 4.2.6.8 and 6.1.1.4'
N N 0.0061 0.0033 'International Tables Vol C Tables 4.2.6.8 and 6.1.1.4'
O O 0.0106 0.006 'International Tables Vol C Tables 4.2.6.8 and 6.1.1.4'
P P 0.1023 0.0942 'International Tables Vol C Tables 4.2.6.8 and 6.1.1.4'
V V 0.3005 0.5294 'International Tables Vol C Tables 4.2.6.8 and 6.1.1.4'

loop_
_geom_angle_atom_site_label_1
_geom_angle_atom_site_label_2
_geom_angle_atom_site_label_3
_geom_angle
_geom_angle_site_symmetry_1
_geom_angle_site_symmetry_3
_geom_angle_publ_flag
C15 P1 C21 110.0(3) . . ?
C15 P1 C27 108.8(3) . . ?
C21 P1 C27 109.1(2) . . ?
C15 P1 C14 109.0(2) . . ?
C21 P1 C14 107.8(2) . . ?
C27 P1 C14 112.2(3) . . ?
C47 P2 C53 109.1(3) . . ?
C47 P2 C59 109.4(3) . . ?
C53 P2 C59 109.1(3) . . ?
C47 P2 C46 108.9(3) . . ?
C53 P2 C46 109.4(3) . . ?
C59 P2 C46 110.9(3) . . ?
O3 V1 O4 110.4(2) . . ?
O3 V1 O1 105.7(2) . . ?
O4 V1 O1 94.8(2) . . ?
O3 V1 O2 101.7(2) . . ?
O4 V1 O2 93.5(2) . . ?
O1 V1 O2 146.44(18) . . ?
O3 V1 N1 104.4(2) . . ?
O4 V1 N1 144.6(2) . . ?
O1 V1 N1 81.47(17) . . ?
O2 V1 N1 73.14(16) . . ?
O8 V2 O5 105.7(3) . . ?
O8 V2 O7 91.0(6) . . ?
O5 V2 O7 90.7(4) . . ?
O8 V2 O6 97.1(3) . . ?
O5 V2 O6 156.9(2) . . ?
O7 V2 O6 92.1(3) . . ?
O8 V2 N5 154.3(5) . . ?
O5 V2 N5 83.8(2) . . ?
O7 V2 N5 113.1(4) . . ?
O6 V2 N5 74.02(19) . . ?
C1 O1 V1 135.1(4) . . ?
C8 O2 V1 118.5(3) . . ?
C33 O5 V2 136.2(4) . . ?
C40 O6 V2 117.4(4) . . ?
C7 N1 N2 114.1(4) . . ?
C7 N1 V1 129.4(4) . . ?
N2 N1 V1 116.0(3) . . ?
C8 N2 N1 107.1(4) . . ?
C11 N3 C12 117.1(5) . . ?
C40 N4 N5 107.7(5) . . ?
C39 N5 N4 114.8(5) . . ?
C39 N5 V2 129.1(4) . . ?
N4 N5 V2 116.1(4) . . ?
C44 N6 C43 118.1(6) . . ?
C3 C2 C1 120.2(5) . . ?
C3 C2 C7 118.7(5) . . ?
C1 C2 C7 121.1(5) . . ?
N3 C11 C10 124.2(5) . . ?
N3 C12 C13 123.3(6) . . ?
C9 C13 C12 118.5(5) . . ?
C4 C14 P1 116.8(4) . . ?
C20 C15 C16 120.1(5) . . ?
C20 C15 P1 119.2(4) . . ?
C16 C15 P1 120.2(4) . . ?
C17 C16 C15 119.3(6) . . ?
C18 C17 C16 120.9(6) . . ?
C17 C18 C19 119.9(6) . . ?
C18 C19 C20 120.3(6) . . ?
C15 C20 C19 119.4(6) . . ?
C26 C21 C22 119.9(5) . . ?
C26 C21 P1 119.3(4) . . ?
C22 C21 P1 120.6(4) . . ?
C23 C22 C21 120.1(5) . . ?
C24 C23 C22 119.7(5) . . ?
C25 C24 C23 120.3(5) . . ?
C24 C25 C26 120.1(5) . . ?
C21 C26 C25 119.9(5) . . ?
C28 C27 C32 120.4(5) . . ?
C28 C27 P1 122.1(4) . . ?
C32 C27 P1 117.5(4) . . ?
C27 C28 C29 119.4(6) . . ?
C30 C29 C28 120.1(6) . . ?
C31 C30 C29 120.3(5) . . ?
C32 C31 C30 120.2(5) . . ?
C31 C32 C27 119.7(5) . . ?
O5 C33 C34 122.5(5) . . ?
O5 C33 C38 118.9(6) . . ?
C34 C33 C38 118.5(6) . . ?
C33 C34 C35 119.7(5) . . ?
C33 C34 C39 122.4(6) . . ?
C35 C34 C39 117.9(5) . . ?
C36 C35 C34 121.7(5) . . ?
C35 C36 C37 117.6(5) . . ?
C35 C36 C46 120.8(5) . . ?
C37 C36 C46 121.6(5) . . ?
C38 C37 C36 121.8(5) . . ?
C37 C38 C33 120.7(6) . . ?
N5 C39 C34 123.6(6) . . ?
O6 C40 N4 124.8(5) . . ?
O6 C40 C41 117.9(5) . . ?
N4 C40 C41 117.3(5) . . ?
C42 C41 C45 118.7(6) . . ?
C42 C41 C40 120.4(5) . . ?
C45 C41 C40 120.8(6) . . ?
C41 C42 C43 118.5(6) . . ?
N6 C43 C42 123.3(6) . . ?
N6 C44 C45 122.7(6) . . ?
C44 C45 C41 118.7(6) . . ?
C36 C46 P2 114.1(4) . . ?
C48 C47 C52 120.0(6) . . ?
C48 C47 P2 122.0(5) . . ?
C52 C47 P2 118.0(4) . . ?
C47 C48 C49 120.4(6) . . ?
C50 C49 C48 119.2(7) . . ?
C49 C50 C51 120.7(6) . . ?
C52 C51 C50 120.1(7) . . ?
C51 C52 C47 119.6(6) . . ?
C54 C53 C58 119.7(5) . . ?
C54 C53 P2 119.6(4) . . ?
C58 C53 P2 120.5(4) . . ?
C55 C54 C53 119.5(6) . . ?
C54 C55 C56 120.9(6) . . ?
C55 C56 C57 119.4(6) . . ?
C58 C57 C56 120.4(6) . . ?
C57 C58 C53 120.1(6) . . ?
C64 C59 C60 119.1(5) . . ?
C64 C59 P2 121.2(4) . . ?
C60 C59 P2 119.6(4) . . ?
C61 C60 C59 119.9(6) . . ?
C62 C61 C60 120.2(6) . . ?
C63 C62 C61 120.3(6) . . ?
C64 C63 C62 120.4(6) . . ?
C63 C64 C59 120.0(5) . . ?
C4 C3 C2 120.8(5) . . ?
O1 C1 C6 118.9(5) . . ?
O1 C1 C2 122.9(5) . . ?
C6 C1 C2 118.2(5) . . ?
C3 C4 C5 118.3(5) . . ?
C3 C4 C14 122.5(5) . . ?
C5 C4 C14 119.2(5) . . ?
C6 C5 C4 121.7(5) . . ?
C5 C6 C1 120.8(5) . . ?
N1 C7 C2 123.4(5) . . ?
O2 C8 N2 124.1(5) . . ?
O2 C8 C9 118.4(5) . . ?
N2 C8 C9 117.5(5) . . ?
C13 C9 C10 118.2(5) . . ?
C13 C9 C8 122.1(5) . . ?
C10 C9 C8 119.7(5) . . ?
C11 C10 C9 118.7(6) . . ?

loop_
_geom_bond_atom_site_label_1
_geom_bond_atom_site_label_2
_geom_bond_distance
_geom_bond_site_symmetry_2
_geom_bond_publ_flag
P1 C15 1.792(6) . ?
P1 C21 1.798(5) . ?
P1 C27 1.801(5) . ?
P1 C14 1.805(5) . ?
P2 C47 1.787(6) . ?
P2 C53 1.793(5) . ?
P2 C59 1.794(6) . ?
P2 C46 1.804(6) . ?
V1 O3 1.611(4) . ?
V1 O4 1.657(5) . ?
V1 O1 1.911(4) . ?
V1 O2 1.974(4) . ?
V1 N1 2.157(4) . ?
V2 O8 1.465(7) . ?
V2 O5 1.881(5) . ?
V2 O7 1.891(10) . ?
V2 O6 1.971(5) . ?
V2 N5 2.120(5) . ?
O1 C1 1.320(6) . ?
O2 C8 1.289(7) . ?
O5 C33 1.327(8) . ?
O6 C40 1.283(8) . ?
O11 C65 1.424(19) . ?
N1 C7 1.296(6) . ?
N1 N2 1.403(6) . ?
N2 C8 1.315(7) . ?
N3 C11 1.332(8) . ?
N3 C12 1.340(8) . ?
N4 C40 1.293(8) . ?
N4 N5 1.398(6) . ?
N5 C39 1.304(8) . ?
N6 C44 1.326(9) . ?
N6 C43 1.338(9) . ?
C2 C3 1.408(7) . ?
C2 C1 1.423(8) . ?
C2 C7 1.433(7) . ?
C11 C10 1.373(8) . ?
C12 C13 1.392(8) . ?
C13 C9 1.391(8) . ?
C14 C4 1.516(7) . ?
C15 C20 1.393(8) . ?
C15 C16 1.402(8) . ?
C16 C17 1.385(9) . ?
C17 C18 1.378(10) . ?
C18 C19 1.388(10) . ?
C19 C20 1.395(8) . ?
C21 C26 1.376(8) . ?
C21 C22 1.395(8) . ?
C22 C23 1.390(8) . ?
C23 C24 1.384(9) . ?
C24 C25 1.379(9) . ?
C25 C26 1.396(7) . ?
C27 C28 1.386(8) . ?
C27 C32 1.409(8) . ?
C28 C29 1.402(8) . ?
C29 C30 1.391(9) . ?
C30 C31 1.389(9) . ?
C31 C32 1.384(8) . ?
C33 C34 1.401(9) . ?
C33 C38 1.405(8) . ?
C34 C35 1.402(8) . ?
C34 C39 1.424(8) . ?
C35 C36 1.394(7) . ?
C36 C37 1.395(8) . ?
C36 C46 1.506(8) . ?
C37 C38 1.376(9) . ?
C40 C41 1.489(8) . ?
C41 C42 1.376(9) . ?
C41 C45 1.393(9) . ?
C42 C43 1.383(8) . ?
C44 C45 1.389(9) . ?
C47 C48 1.381(8) . ?
C47 C52 1.394(8) . ?
C48 C49 1.393(9) . ?
C49 C50 1.383(11) . ?
C50 C51 1.384(11) . ?
C51 C52 1.383(9) . ?
C53 C54 1.393(8) . ?
C53 C58 1.404(8) . ?
C54 C55 1.383(8) . ?
C55 C56 1.386(9) . ?
C56 C57 1.394(9) . ?
C57 C58 1.371(8) . ?
C59 C64 1.405(8) . ?
C59 C60 1.407(8) . ?
C60 C61 1.388(9) . ?
C61 C62 1.385(9) . ?
C62 C63 1.384(9) . ?
C63 C64 1.382(8) . ?
C3 C4 1.398(7) . ?
C1 C6 1.400(8) . ?
C4 C5 1.400(8) . ?
C5 C6 1.387(7) . ?
C8 C9 1.480(8) . ?
C9 C10 1.394(7) . ?
